data_7712670
loop_
_publ_author_name
'Kim, Hyehwang'
'Stephan, Douglas W.'

_publ_section_title
;
 Reactive FLP-alkyne addition products: strategy to anionic and
 zwitterionic phosphines
;
_journal_name_full 'Dalton Transactions'
_journal_paper_doi 10.1039/D3DT00607G
_journal_year 2023
_chemical_formula_moiety 'C37 H33 B F15 N P2'
_chemical_formula_sum 'C37 H33 B F15 N P2'
_chemical_formula_weight 849.39
_space_group_crystal_system orthorhombic
_space_group_IT_number 19
_space_group_name_Hall 'P 2ac 2ab'
_space_group_name_H-M_alt 'P 21 21 21'
_atom_sites_solution_hydrogens geom
_audit_creation_date 2023-02-22
_audit_creation_method
;
Olex2 1.5
(compiled 2022.04.07 svn.rca3783a0 for OlexSys, GUI svn.r6498)
;
_audit_update_record
;
2023-02-22 deposited with the CCDC.	2023-03-24 downloaded from the CCDC.
;
_cell_angle_alpha 90
_cell_angle_beta 90
_cell_angle_gamma 90
_cell_formula_units_Z 4
_cell_length_a 12.0729(7)
_cell_length_b 16.0710(12)
_cell_length_c 19.3022(14)
_cell_measurement_reflns_used 6877
_cell_measurement_temperature 149.98
_cell_measurement_theta_max 22.30
_cell_measurement_theta_min 2.36
_cell_volume 3745.1(4)
_computing_molecular_graphics 'Olex2 1.5 (Dolomanov et al., 2009)'
_computing_publication_material 'Olex2 1.5 (Dolomanov et al., 2009)'
_computing_structure_refinement 'XL  (Sheldrick, 2008)'
_diffrn_ambient_temperature 149.98
_diffrn_measured_fraction_theta_full 0.999
_diffrn_measured_fraction_theta_max 0.999
_diffrn_measurement_device_type 'Bruker APEX-II CCD'
_diffrn_measurement_method '\f and \w scans'
_diffrn_radiation_monochromator graphite
_diffrn_radiation_type MoK\a
_diffrn_radiation_wavelength 0.71073
_diffrn_reflns_av_R_equivalents 0.1523
_diffrn_reflns_av_unetI/netI 0.0873
_diffrn_reflns_Laue_measured_fraction_full 0.999
_diffrn_reflns_Laue_measured_fraction_max 0.999
_diffrn_reflns_limit_h_max 14
_diffrn_reflns_limit_h_min -14
_diffrn_reflns_limit_k_max 19
_diffrn_reflns_limit_k_min -19
_diffrn_reflns_limit_l_max 22
_diffrn_reflns_limit_l_min -22
_diffrn_reflns_number 67961
_diffrn_reflns_point_group_measured_fraction_full 1.000
_diffrn_reflns_point_group_measured_fraction_max 1.000
_diffrn_reflns_theta_full 24.994
_diffrn_reflns_theta_max 24.994
_diffrn_reflns_theta_min 1.649
_diffrn_source_current 30.0
_diffrn_source_power 1.5
_diffrn_source_voltage 50.0
_diffrn_standards_number 0
_exptl_absorpt_coefficient_mu 0.221
_exptl_absorpt_correction_type none
_exptl_crystal_colour colourless
_exptl_crystal_colour_primary colourless
_exptl_crystal_density_diffrn 1.506
_exptl_crystal_description PLATE
_exptl_crystal_F_000 1728
_exptl_crystal_size_max 0.15
_exptl_crystal_size_mid 0.13
_exptl_crystal_size_min 0.13
_refine_diff_density_max 0.531
_refine_diff_density_min -0.409
_refine_diff_density_rms 0.056
_refine_ls_abs_structure_details
;
 Flack x determined using 1633 quotients [(I+)-(I-)]/[(I+)+(I-)]
 (Parsons, Flack and Wagner, Acta Cryst. B69 (2013) 249-259).
;
_refine_ls_abs_structure_Flack 0.42(8)
_refine_ls_extinction_method none
_refine_ls_goodness_of_fit_ref 1.010
_refine_ls_hydrogen_treatment constr
_refine_ls_matrix_type full
_refine_ls_number_parameters 511
_refine_ls_number_reflns 6587
_refine_ls_number_restraints 0
_refine_ls_restrained_S_all 1.010
_refine_ls_R_factor_all 0.0915
_refine_ls_R_factor_gt 0.0507
_refine_ls_shift/su_max 0.000
_refine_ls_shift/su_mean 0.000
_refine_ls_structure_factor_coef Fsqd
_refine_ls_weighting_details 'w=1/[\s^2^(Fo^2^)+(0.0194P)^2^+3.1267P] where P=(Fo^2^+2Fc^2^)/3'
_refine_ls_weighting_scheme calc
_refine_ls_wR_factor_gt 0.0898
_refine_ls_wR_factor_ref 0.1052
_reflns_Friedel_coverage 0.787
_reflns_Friedel_fraction_full 1.000
_reflns_Friedel_fraction_max 1.000
_reflns_number_gt 4713
_reflns_number_total 6587
_reflns_threshold_expression 'I > 2\s(I)'
_cod_data_source_file d3dt00607g2.cif
_cod_data_source_block 1_CCDC1
_cod_database_code 7712670
_shelx_shelxl_version_number 2018/3
_shelx_space_group_comment
;
The symmetry employed for this shelxl refinement is uniquely defined
by the following loop, which should always be used as a source of
symmetry information in preference to the above space-group names.
They are only intended as comments.
;
_shelx_estimated_absorpt_t_max 0.972
_shelx_estimated_absorpt_t_min 0.968
_olex2_refinement_description
;
1. Fixed Uiso
 At 1.2 times of:
  All C(H) groups, All C(H,H) groups
 At 1.5 times of:
  All C(H,H,H) groups
2.a Secondary CH2 refined with riding coordinates:
 C31(H31A,H31B), C34(H34A,H34B), C40(H40A,H40B), C41(H41A,H41B), C46(H46A,H46B)
2.b Aromatic/amide H refined with riding coordinates:
 C13(H13), C26(H26), C28(H28), C33(H33), C37(H37)
2.c Idealised Me refined as rotating group:
 C50(H50A,H50B,H50C), C51(H51A,H51B,H51C), C52(H52A,H52B,H52C), C53(H53A,H53B,
 H53C), C55(H55A,H55B,H55C), C1(H1A,H1B,H1C)
;
_olex2_submission_special_instructions 'No special instructions were received'

loop_
_space_group_symop_operation_xyz
'x, y, z'
'-x+1/2, -y, z+1/2'
'-x, y+1/2, -z+1/2'
'x+1/2, -y+1/2, -z'

loop_
_atom_site_label
_atom_site_type_symbol
_atom_site_fract_x
_atom_site_fract_y
_atom_site_fract_z
_atom_site_U_iso_or_equiv
_atom_site_adp_type
_atom_site_occupancy
_atom_site_site_symmetry_order
_atom_site_calc_flag
_atom_site_refinement_flags_posn
_atom_site_refinement_flags_adp
_atom_site_refinement_flags_occupancy
_atom_site_disorder_assembly
_atom_site_disorder_group
P1 P 0.79626(12) 0.31476(10) 0.24997(9) 0.0294(4) Uani 1 1 d . . . . .
P2 P 0.67384(12) 0.21342(10) 0.27377(9) 0.0303(4) Uani 1 1 d . . . . .
F1 F 1.3362(2) 0.1601(2) 0.16831(17) 0.0337(8) Uani 1 1 d . . . . .
F2 F 1.2245(3) 0.1204(2) 0.28908(16) 0.0376(9) Uani 1 1 d . . . . .
F3 F 1.3276(3) 0.3469(2) 0.16686(18) 0.0415(9) Uani 1 1 d . . . . .
F4 F 0.9586(3) 0.1001(2) 0.12317(18) 0.0366(9) Uani 1 1 d . . . . .
F5 F 1.0218(3) 0.2393(2) 0.04065(17) 0.0372(9) Uani 1 1 d . . . . .
F6 F 1.2337(3) -0.0966(2) 0.07328(19) 0.0467(10) Uani 1 1 d . . . . .
F7 F 1.1280(3) 0.3987(2) 0.23322(18) 0.0418(9) Uani 1 1 d . . . . .
F8 F 1.0657(3) 0.3442(2) -0.06173(18) 0.0541(11) Uani 1 1 d . . . . .
F9 F 1.3922(3) 0.0092(2) 0.12425(19) 0.0435(10) Uani 1 1 d . . . . .
F10 F 1.0180(3) -0.0478(2) 0.0729(2) 0.0521(11) Uani 1 1 d . . . . .
N11 N 0.7610(4) 0.3504(3) 0.1724(2) 0.0281(12) Uani 1 1 d . . . . .
F12 F 1.1910(3) 0.4467(3) 0.3575(2) 0.0657(13) Uani 1 1 d . . . . .
C13 C 0.9883(4) 0.2602(3) 0.1861(3) 0.0234(13) Uani 1 1 d . . . . .
H13 H 0.956538 0.287291 0.147084 0.028 Uiso 1 1 calc R U . . .
C14 C 0.9198(4) 0.2499(3) 0.2399(3) 0.0224(13) Uani 1 1 d . . . . .
F15 F 1.2845(3) 0.1697(3) 0.41360(18) 0.0608(12) Uani 1 1 d . . . . .
F16 F 1.2687(3) 0.3326(3) 0.4517(2) 0.0760(15) Uani 1 1 d . . . . .
C17 C 1.1446(4) 0.1374(3) 0.1509(3) 0.0216(13) Uani 1 1 d . . . . .
C18 C 1.2151(4) 0.2029(4) 0.3020(3) 0.0287(15) Uani 1 1 d . . . . .
C19 C 1.1743(4) 0.2568(3) 0.2523(3) 0.0231(12) Uani 1 1 d . . . . .
C20 C 1.2530(5) 0.1090(4) 0.1473(3) 0.0254(14) Uani 1 1 d . . . . .
F21 F 1.3761(3) 0.4437(3) 0.0608(2) 0.0717(14) Uani 1 1 d . . . . .
F22 F 1.2445(4) 0.4460(3) -0.0545(2) 0.0734(14) Uani 1 1 d . . . . .
C23 C 0.9444(4) 0.2004(4) 0.3039(3) 0.0248(14) Uani 1 1 d . . . . .
C24 C 1.0959(5) 0.0040(4) 0.0987(3) 0.0349(16) Uani 1 1 d . . . . .
C25 C 0.9840(5) 0.1064(4) 0.4251(3) 0.0323(15) Uani 1 1 d . . . . .
C26 C 0.9755(4) 0.0690(4) 0.3613(3) 0.0342(16) Uani 1 1 d . . . . .
H26 H 0.983318 0.010239 0.358353 0.041 Uiso 1 1 calc R U . . .
C27 C 1.2839(5) 0.0323(4) 0.1229(3) 0.0304(15) Uani 1 1 d . . . . .
C28 C 0.9518(4) 0.2395(4) 0.3683(3) 0.0284(14) Uani 1 1 d . . . . .
H28 H 0.942928 0.298146 0.371537 0.034 Uiso 1 1 calc R U . . .
B29 B 1.1189(5) 0.2332(4) 0.1770(3) 0.0229(15) Uani 1 1 d . . . . .
C30 C 1.0680(4) 0.0812(4) 0.1246(3) 0.0276(14) Uani 1 1 d . . . . .
C31 C 0.7307(5) 0.4397(4) 0.1676(4) 0.049(2) Uani 1 1 d . . . . .
H31A H 0.782631 0.467455 0.135344 0.059 Uiso 1 1 calc R U . . .
H31B H 0.740487 0.465442 0.213784 0.059 Uiso 1 1 calc R U . . .
C32 C 1.2466(5) 0.2265(5) 0.3687(3) 0.0380(17) Uani 1 1 d . . . . .
C33 C 0.9560(5) 0.1137(4) 0.3008(3) 0.0280(14) Uani 1 1 d . . . . .
H33 H 0.950618 0.085644 0.257641 0.034 Uiso 1 1 calc R U . . .
C34 C 0.6881(5) 0.1216(4) 0.2202(3) 0.0359(15) Uani 1 1 d . . . . .
H34A H 0.674613 0.138143 0.171555 0.043 Uiso 1 1 calc R U . . .
H34B H 0.765957 0.102618 0.223315 0.043 Uiso 1 1 calc R U . . .
C35 C 1.1666(4) 0.2914(3) 0.1125(3) 0.0256(13) Uani 1 1 d . . . . .
C36 C 1.1085(5) 0.2923(4) 0.0502(3) 0.0318(15) Uani 1 1 d . . . . .
C37 C 0.9722(4) 0.1932(4) 0.4277(3) 0.0323(15) Uani 1 1 d . . . . .
H37 H 0.978266 0.220831 0.471062 0.039 Uiso 1 1 calc R U . . .
C38 C 1.1995(5) 0.3643(4) 0.3406(4) 0.0386(17) Uani 1 1 d . . . . .
C39 C 1.2870(6) 0.3949(4) 0.0567(4) 0.0433(18) Uani 1 1 d . . . . .
C40 C 0.7494(5) 0.3018(4) 0.1085(3) 0.0364(16) Uani 1 1 d . . . . .
H40A H 0.669783 0.291043 0.100119 0.044 Uiso 1 1 calc R U . . .
H40B H 0.786359 0.247333 0.114878 0.044 Uiso 1 1 calc R U . . .
C41 C 0.5386(4) 0.2576(4) 0.2573(4) 0.0378(16) Uani 1 1 d . . . . .
H41A H 0.534306 0.273966 0.207971 0.045 Uiso 1 1 calc R U . . .
H41B H 0.481873 0.214132 0.265368 0.045 Uiso 1 1 calc R U . . .
C42 C 1.2583(5) 0.3429(4) 0.1116(3) 0.0370(16) Uani 1 1 d . . . . .
C43 C 1.1691(5) 0.3394(4) 0.2756(3) 0.0316(15) Uani 1 1 d . . . . .
C45 C 1.2385(5) 0.3087(5) 0.3871(3) 0.0451(19) Uani 1 1 d . . . . .
C46 C 0.6821(5) 0.1879(4) 0.3654(3) 0.0386(16) Uani 1 1 d . . . . .
H46A H 0.746072 0.150286 0.372182 0.046 Uiso 1 1 calc R U . . .
H46B H 0.698152 0.239866 0.391130 0.046 Uiso 1 1 calc R U . . .
C47 C 1.2050(5) -0.0208(3) 0.0983(3) 0.0324(15) Uani 1 1 d . . . . .
C48 C 1.1313(6) 0.3442(4) -0.0045(3) 0.0393(17) Uani 1 1 d . . . . .
C49 C 1.2207(6) 0.3960(4) -0.0009(4) 0.0461(19) Uani 1 1 d . . . . .
C50 C 1.0066(6) 0.0588(5) 0.4906(4) 0.051(2) Uani 1 1 d . . . . .
H50A H 0.940502 0.059653 0.520104 0.077 Uiso 1 1 calc R U . . .
H50B H 1.068621 0.084564 0.515379 0.077 Uiso 1 1 calc R U . . .
H50C H 1.025393 0.001086 0.479155 0.077 Uiso 1 1 calc R U . . .
C51 C 0.7983(6) 0.3443(4) 0.0446(3) 0.0446(18) Uani 1 1 d . . . . .
H51A H 0.798697 0.305187 0.005704 0.067 Uiso 1 1 calc R U . . .
H51B H 0.874320 0.362049 0.054646 0.067 Uiso 1 1 calc R U . . .
H51C H 0.753323 0.392973 0.032655 0.067 Uiso 1 1 calc R U . . .
C52 C 0.6152(7) 0.0494(5) 0.2362(5) 0.078(3) Uani 1 1 d . . . . .
H52A H 0.624029 0.006855 0.200238 0.117 Uiso 1 1 calc R U . . .
H52B H 0.537871 0.067811 0.237577 0.117 Uiso 1 1 calc R U . . .
H52C H 0.635793 0.025972 0.281272 0.117 Uiso 1 1 calc R U . . .
C53 C 0.5105(5) 0.3332(4) 0.3020(4) 0.052(2) Uani 1 1 d . . . . .
H53A H 0.439926 0.357033 0.286683 0.079 Uiso 1 1 calc R U . . .
H53B H 0.569191 0.375001 0.297325 0.079 Uiso 1 1 calc R U . . .
H53C H 0.504518 0.316138 0.350576 0.079 Uiso 1 1 calc R U . . .
C55 C 0.6133(5) 0.4558(5) 0.1432(5) 0.071(3) Uani 1 1 d . . . . .
H55A H 0.603714 0.433182 0.096426 0.107 Uiso 1 1 calc R U . . .
H55B H 0.599262 0.515812 0.142612 0.107 Uiso 1 1 calc R U . . .
H55C H 0.560988 0.428675 0.174821 0.107 Uiso 1 1 calc R U . . .
C1 C 0.5808(6) 0.1473(5) 0.3984(4) 0.052(2) Uani 1 1 d . . . . .
H1A H 0.568273 0.092709 0.377193 0.078 Uiso 1 1 calc R U . . .
H1B H 0.515739 0.182640 0.390895 0.078 Uiso 1 1 calc R U . . .
H1C H 0.593376 0.140506 0.448212 0.078 Uiso 1 1 calc R U . . .

loop_
_atom_site_aniso_label
_atom_site_aniso_U_11
_atom_site_aniso_U_22
_atom_site_aniso_U_33
_atom_site_aniso_U_23
_atom_site_aniso_U_13
_atom_site_aniso_U_12
P1 0.0263(7) 0.0263(9) 0.0357(9) 0.0019(8) 0.0035(7) 0.0046(7)
P2 0.0248(8) 0.0265(9) 0.0396(10) -0.0003(8) -0.0003(7) -0.0022(7)
F1 0.0254(17) 0.033(2) 0.043(2) -0.0046(17) 0.0010(15) 0.0025(16)
F2 0.047(2) 0.032(2) 0.033(2) 0.0059(17) -0.0002(16) 0.0115(17)
F3 0.0350(19) 0.042(2) 0.048(2) -0.0018(19) 0.0006(19) -0.0129(17)
F4 0.0286(18) 0.030(2) 0.051(2) -0.0096(18) -0.0012(17) -0.0032(16)
F5 0.042(2) 0.040(2) 0.029(2) -0.0003(17) -0.0023(15) -0.0008(18)
F6 0.065(2) 0.0222(19) 0.053(2) -0.0096(18) 0.019(2) 0.0050(18)
F7 0.050(2) 0.0213(19) 0.054(2) -0.0039(19) 0.0057(19) 0.0006(17)
F8 0.066(3) 0.065(3) 0.032(2) 0.015(2) 0.006(2) 0.020(2)
F9 0.039(2) 0.040(2) 0.051(3) -0.0110(19) 0.0074(18) 0.0175(17)
F10 0.053(2) 0.036(2) 0.067(3) -0.021(2) 0.008(2) -0.0157(19)
N11 0.034(3) 0.017(3) 0.033(3) 0.000(2) -0.004(2) 0.000(2)
F12 0.068(3) 0.056(3) 0.072(3) -0.042(2) 0.019(2) -0.020(2)
C13 0.027(3) 0.015(3) 0.028(3) -0.001(3) -0.005(3) 0.000(3)
C14 0.019(3) 0.021(3) 0.028(3) -0.001(3) 0.000(3) 0.001(2)
F15 0.050(2) 0.101(3) 0.032(2) 0.014(2) -0.0096(19) 0.014(2)
F16 0.057(3) 0.127(4) 0.043(3) -0.037(3) -0.009(2) -0.015(3)
C17 0.030(3) 0.018(3) 0.016(3) 0.004(3) 0.003(2) 0.005(3)
C18 0.021(3) 0.027(4) 0.038(4) -0.001(3) 0.006(3) 0.002(3)
C19 0.021(3) 0.022(3) 0.026(3) -0.003(3) 0.003(3) -0.002(2)
C20 0.026(3) 0.024(3) 0.026(3) 0.003(3) 0.000(3) -0.003(3)
F21 0.068(3) 0.058(3) 0.089(4) 0.014(3) 0.020(3) -0.033(2)
F22 0.093(3) 0.062(3) 0.065(3) 0.034(2) 0.029(3) -0.003(3)
C23 0.015(3) 0.029(4) 0.031(4) 0.001(3) 0.001(2) -0.001(3)
C24 0.038(4) 0.028(4) 0.039(4) -0.004(3) 0.007(3) -0.010(3)
C25 0.029(3) 0.038(4) 0.030(4) 0.010(3) -0.001(3) -0.002(3)
C26 0.028(3) 0.031(4) 0.044(4) 0.009(3) -0.003(3) 0.005(3)
C27 0.030(3) 0.030(4) 0.031(4) -0.002(3) 0.008(3) 0.010(3)
C28 0.025(3) 0.029(4) 0.031(4) 0.001(3) 0.005(3) -0.003(3)
B29 0.027(3) 0.014(4) 0.027(4) -0.005(3) 0.002(3) 0.003(3)
C30 0.025(3) 0.024(4) 0.034(4) 0.000(3) 0.006(3) 0.002(3)
C31 0.051(4) 0.021(4) 0.076(5) 0.010(4) 0.016(4) 0.010(3)
C32 0.025(3) 0.061(5) 0.028(4) 0.003(4) -0.005(3) 0.004(3)
C33 0.026(3) 0.032(4) 0.026(4) 0.004(3) 0.002(3) -0.001(3)
C34 0.033(3) 0.033(4) 0.041(4) -0.009(3) -0.002(3) -0.010(3)
C35 0.025(3) 0.023(3) 0.029(4) 0.000(3) 0.006(3) 0.002(3)
C36 0.038(4) 0.026(4) 0.031(4) -0.001(3) 0.010(3) 0.004(3)
C37 0.028(3) 0.041(4) 0.028(4) -0.001(3) -0.001(3) -0.008(3)
C38 0.033(4) 0.038(4) 0.045(5) -0.022(4) 0.006(3) -0.012(3)
C39 0.042(4) 0.028(4) 0.059(5) 0.007(4) 0.020(4) -0.007(3)
C40 0.036(3) 0.035(4) 0.038(4) 0.004(3) -0.005(3) 0.000(3)
C41 0.024(3) 0.035(4) 0.054(4) 0.006(4) -0.005(3) -0.001(3)
C42 0.042(4) 0.027(4) 0.042(4) -0.006(3) 0.008(3) 0.003(3)
C43 0.026(3) 0.030(4) 0.038(4) 0.000(3) 0.005(3) -0.007(3)
C45 0.029(3) 0.078(6) 0.029(4) -0.023(4) 0.001(3) -0.004(4)
C46 0.031(3) 0.038(4) 0.047(4) 0.004(3) 0.002(3) -0.013(3)
C47 0.053(4) 0.013(3) 0.031(4) -0.004(3) 0.010(3) 0.003(3)
C48 0.050(4) 0.041(5) 0.028(4) 0.005(3) 0.007(3) 0.013(4)
C49 0.056(5) 0.035(4) 0.048(5) 0.019(4) 0.019(4) 0.004(4)
C50 0.053(4) 0.050(5) 0.050(5) 0.021(4) -0.004(4) 0.001(4)
C51 0.052(4) 0.045(4) 0.037(4) 0.009(3) -0.004(3) -0.003(4)
C52 0.087(6) 0.037(5) 0.110(8) -0.018(5) 0.035(6) -0.024(4)
C53 0.037(4) 0.047(5) 0.073(6) -0.001(4) 0.009(4) 0.009(3)
C55 0.049(5) 0.054(5) 0.111(7) 0.043(5) 0.014(5) 0.023(4)
C1 0.050(4) 0.059(5) 0.048(5) 0.007(4) 0.007(3) -0.012(4)

loop_
_atom_type_symbol
_atom_type_description
_atom_type_scat_dispersion_real
_atom_type_scat_dispersion_imag
_atom_type_scat_source
C C 0.0033 0.0016 'International Tables Vol C Tables 4.2.6.8 and 6.1.1.4'
H H 0.0000 0.0000 'International Tables Vol C Tables 4.2.6.8 and 6.1.1.4'
B B 0.0013 0.0007 'International Tables Vol C Tables 4.2.6.8 and 6.1.1.4'
F F 0.0171 0.0103 'International Tables Vol C Tables 4.2.6.8 and 6.1.1.4'
N N 0.0061 0.0033 'International Tables Vol C Tables 4.2.6.8 and 6.1.1.4'
P P 0.1023 0.0942 'International Tables Vol C Tables 4.2.6.8 and 6.1.1.4'

loop_
_geom_angle_atom_site_label_1
_geom_angle_atom_site_label_2
_geom_angle_atom_site_label_3
_geom_angle
_geom_angle_site_symmetry_1
_geom_angle_site_symmetry_3
_geom_angle_publ_flag
N11 P1 P2 105.44(18) . . ?
N11 P1 C14 108.1(3) . . ?
C14 P1 P2 98.33(18) . . ?
C34 P2 P1 114.3(2) . . ?
C34 P2 C46 111.5(3) . . ?
C41 P2 P1 105.9(2) . . ?
C41 P2 C34 107.8(3) . . ?
C41 P2 C46 108.0(3) . . ?
C46 P2 P1 109.0(2) . . ?
C31 N11 P1 117.0(4) . . ?
C40 N11 P1 126.9(4) . . ?
C40 N11 C31 116.0(5) . . ?
C14 C13 H13 115.0 . . ?
C14 C13 B29 130.0(5) . . ?
B29 C13 H13 115.0 . . ?
C13 C14 P1 121.0(4) . . ?
C13 C14 C23 125.7(5) . . ?
C23 C14 P1 112.1(4) . . ?
C20 C17 B29 120.0(5) . . ?
C20 C17 C30 113.3(5) . . ?
C30 C17 B29 126.4(5) . . ?
F2 C18 C19 121.0(5) . . ?
F2 C18 C32 114.4(5) . . ?
C19 C18 C32 124.5(6) . . ?
C18 C19 B29 127.8(5) . . ?
C18 C19 C43 112.7(5) . . ?
C43 C19 B29 118.9(5) . . ?
F1 C20 C17 118.9(5) . . ?
F1 C20 C27 116.3(5) . . ?
C27 C20 C17 124.7(5) . . ?
C28 C23 C14 120.5(5) . . ?
C28 C23 C33 118.7(5) . . ?
C33 C23 C14 120.8(5) . . ?
F10 C24 C30 121.1(5) . . ?
F10 C24 C47 119.1(5) . . ?
C47 C24 C30 119.8(6) . . ?
C26 C25 C37 117.3(6) . . ?
C26 C25 C50 123.0(6) . . ?
C37 C25 C50 119.6(6) . . ?
C25 C26 H26 118.7 . . ?
C25 C26 C33 122.6(6) . . ?
C33 C26 H26 118.7 . . ?
F9 C27 C20 120.1(5) . . ?
F9 C27 C47 120.5(5) . . ?
C47 C27 C20 119.4(5) . . ?
C23 C28 H28 119.8 . . ?
C37 C28 C23 120.3(6) . . ?
C37 C28 H28 119.8 . . ?
C13 B29 C17 117.3(5) . . ?
C13 B29 C19 103.5(4) . . ?
C13 B29 C35 105.3(5) . . ?
C17 B29 C35 103.4(4) . . ?
C19 B29 C17 114.1(5) . . ?
C19 B29 C35 113.1(5) . . ?
F4 C30 C17 120.7(5) . . ?
F4 C30 C24 115.6(5) . . ?
C24 C30 C17 123.7(5) . . ?
N11 C31 H31A 108.6 . . ?
N11 C31 H31B 108.6 . . ?
N11 C31 C55 114.5(6) . . ?
H31A C31 H31B 107.6 . . ?
C55 C31 H31A 108.6 . . ?
C55 C31 H31B 108.6 . . ?
F15 C32 C18 120.3(6) . . ?
F15 C32 C45 120.9(6) . . ?
C45 C32 C18 118.8(6) . . ?
C23 C33 H33 120.2 . . ?
C26 C33 C23 119.7(6) . . ?
C26 C33 H33 120.2 . . ?
P2 C34 H34A 107.9 . . ?
P2 C34 H34B 107.9 . . ?
H34A C34 H34B 107.2 . . ?
C52 C34 P2 117.5(5) . . ?
C52 C34 H34A 107.9 . . ?
C52 C34 H34B 107.9 . . ?
C36 C35 B29 118.6(5) . . ?
C42 C35 B29 128.6(5) . . ?
C42 C35 C36 112.7(5) . . ?
F5 C36 C35 119.8(5) . . ?
F5 C36 C48 115.4(6) . . ?
C48 C36 C35 124.8(6) . . ?
C25 C37 H37 119.3 . . ?
C28 C37 C25 121.4(6) . . ?
C28 C37 H37 119.3 . . ?
C43 C38 F12 118.9(6) . . ?
C45 C38 F12 120.5(6) . . ?
C45 C38 C43 120.6(6) . . ?
F21 C39 C42 120.5(7) . . ?
F21 C39 C49 120.7(6) . . ?
C49 C39 C42 118.7(6) . . ?
N11 C40 H40A 108.8 . . ?
N11 C40 H40B 108.8 . . ?
N11 C40 C51 113.8(5) . . ?
H40A C40 H40B 107.7 . . ?
C51 C40 H40A 108.8 . . ?
C51 C40 H40B 108.8 . . ?
P2 C41 H41A 108.7 . . ?
P2 C41 H41B 108.7 . . ?
H41A C41 H41B 107.6 . . ?
C53 C41 P2 114.4(4) . . ?
C53 C41 H41A 108.7 . . ?
C53 C41 H41B 108.7 . . ?
F3 C42 C35 120.8(5) . . ?
F3 C42 C39 114.6(6) . . ?
C35 C42 C39 124.6(6) . . ?
F7 C43 C19 119.3(5) . . ?
F7 C43 C38 116.6(6) . . ?
C38 C43 C19 124.0(6) . . ?
F16 C45 C32 119.5(7) . . ?
C38 C45 F16 121.2(7) . . ?
C38 C45 C32 119.4(6) . . ?
P2 C46 H46A 108.0 . . ?
P2 C46 H46B 108.0 . . ?
H46A C46 H46B 107.2 . . ?
C1 C46 P2 117.3(4) . . ?
C1 C46 H46A 108.0 . . ?
C1 C46 H46B 108.0 . . ?
F6 C47 C24 120.5(6) . . ?
F6 C47 C27 120.5(5) . . ?
C27 C47 C24 119.0(5) . . ?
F8 C48 C36 120.5(6) . . ?
F8 C48 C49 120.2(6) . . ?
C49 C48 C36 119.3(6) . . ?
F22 C49 C39 120.6(7) . . ?
F22 C49 C48 119.8(7) . . ?
C48 C49 C39 119.7(6) . . ?
C25 C50 H50A 109.5 . . ?
C25 C50 H50B 109.5 . . ?
C25 C50 H50C 109.5 . . ?
H50A C50 H50B 109.5 . . ?
H50A C50 H50C 109.5 . . ?
H50B C50 H50C 109.5 . . ?
C40 C51 H51A 109.5 . . ?
C40 C51 H51B 109.5 . . ?
C40 C51 H51C 109.5 . . ?
H51A C51 H51B 109.5 . . ?
H51A C51 H51C 109.5 . . ?
H51B C51 H51C 109.5 . . ?
C34 C52 H52A 109.5 . . ?
C34 C52 H52B 109.5 . . ?
C34 C52 H52C 109.5 . . ?
H52A C52 H52B 109.5 . . ?
H52A C52 H52C 109.5 . . ?
H52B C52 H52C 109.5 . . ?
C41 C53 H53A 109.5 . . ?
C41 C53 H53B 109.5 . . ?
C41 C53 H53C 109.5 . . ?
H53A C53 H53B 109.5 . . ?
H53A C53 H53C 109.5 . . ?
H53B C53 H53C 109.5 . . ?
C31 C55 H55A 109.5 . . ?
C31 C55 H55B 109.5 . . ?
C31 C55 H55C 109.5 . . ?
H55A C55 H55B 109.5 . . ?
H55A C55 H55C 109.5 . . ?
H55B C55 H55C 109.5 . . ?
C46 C1 H1A 109.5 . . ?
C46 C1 H1B 109.5 . . ?
C46 C1 H1C 109.5 . . ?
H1A C1 H1B 109.5 . . ?
H1A C1 H1C 109.5 . . ?
H1B C1 H1C 109.5 . . ?

loop_
_geom_bond_atom_site_label_1
_geom_bond_atom_site_label_2
_geom_bond_distance
_geom_bond_site_symmetry_2
_geom_bond_publ_flag
P1 P2 2.247(2) . ?
P1 N11 1.659(5) . ?
P1 C14 1.829(5) . ?
P2 C34 1.809(6) . ?
P2 C41 1.809(5) . ?
P2 C46 1.818(6) . ?
F1 C20 1.360(6) . ?
F2 C18 1.354(6) . ?
F3 C42 1.357(7) . ?
F4 C30 1.355(6) . ?
F5 C36 1.363(7) . ?
F6 C47 1.357(6) . ?
F7 C43 1.351(7) . ?
F8 C48 1.359(7) . ?
F9 C27 1.359(6) . ?
F10 C24 1.351(7) . ?
N11 C31 1.483(7) . ?
N11 C40 1.467(7) . ?
F12 C38 1.369(7) . ?
C13 H13 0.9500 . ?
C13 C14 1.339(7) . ?
C13 B29 1.645(8) . ?
C14 C23 1.499(8) . ?
F15 C32 1.339(7) . ?
F16 C45 1.356(7) . ?
C17 C20 1.388(7) . ?
C17 B29 1.649(8) . ?
C17 C30 1.388(8) . ?
C18 C19 1.383(8) . ?
C18 C32 1.394(8) . ?
C19 B29 1.646(8) . ?
C19 C43 1.402(8) . ?
C20 C27 1.371(8) . ?
F21 C39 1.334(7) . ?
F22 C49 1.341(7) . ?
C23 C28 1.395(8) . ?
C23 C33 1.402(8) . ?
C24 C30 1.379(8) . ?
C24 C47 1.375(9) . ?
C25 C26 1.375(9) . ?
C25 C37 1.403(8) . ?
C25 C50 1.503(8) . ?
C26 H26 0.9500 . ?
C26 C33 1.391(8) . ?
C27 C47 1.365(8) . ?
C28 H28 0.9500 . ?
C28 C37 1.390(8) . ?
B29 C35 1.660(8) . ?
C31 H31A 0.9900 . ?
C31 H31B 0.9900 . ?
C31 C55 1.516(9) . ?
C32 C45 1.371(10) . ?
C33 H33 0.9500 . ?
C34 H34A 0.9900 . ?
C34 H34B 0.9900 . ?
C34 C52 1.489(9) . ?
C35 C36 1.391(8) . ?
C35 C42 1.383(8) . ?
C36 C48 1.374(8) . ?
C37 H37 0.9500 . ?
C38 C43 1.366(8) . ?
C38 C45 1.351(9) . ?
C39 C42 1.393(9) . ?
C39 C49 1.370(10) . ?
C40 H40A 0.9900 . ?
C40 H40B 0.9900 . ?
C40 C51 1.527(8) . ?
C41 H41A 0.9900 . ?
C41 H41B 0.9900 . ?
C41 C53 1.528(9) . ?
C46 H46A 0.9900 . ?
C46 H46B 0.9900 . ?
C46 C1 1.525(8) . ?
C48 C49 1.365(9) . ?
C50 H50A 0.9800 . ?
C50 H50B 0.9800 . ?
C50 H50C 0.9800 . ?
C51 H51A 0.9800 . ?
C51 H51B 0.9800 . ?
C51 H51C 0.9800 . ?
C52 H52A 0.9800 . ?
C52 H52B 0.9800 . ?
C52 H52C 0.9800 . ?
C53 H53A 0.9800 . ?
C53 H53B 0.9800 . ?
C53 H53C 0.9800 . ?
C55 H55A 0.9800 . ?
C55 H55B 0.9800 . ?
C55 H55C 0.9800 . ?
C1 H1A 0.9800 . ?
C1 H1B 0.9800 . ?
C1 H1C 0.9800 . ?

loop_
_geom_torsion_atom_site_label_1
_geom_torsion_atom_site_label_2
_geom_torsion_atom_site_label_3
_geom_torsion_atom_site_label_4
_geom_torsion
_geom_torsion_site_symmetry_1
_geom_torsion_site_symmetry_2
_geom_torsion_site_symmetry_3
_geom_torsion_site_symmetry_4
_geom_torsion_publ_flag
P1 P2 C34 C52 175.8(5) . . . . ?
P1 P2 C41 C53 -60.7(5) . . . . ?
P1 P2 C46 C1 157.0(5) . . . . ?
P1 N11 C31 C55 -118.8(6) . . . . ?
P1 N11 C40 C51 -137.7(5) . . . . ?
P1 C14 C23 C28 -52.2(6) . . . . ?
P1 C14 C23 C33 125.3(5) . . . . ?
P2 P1 N11 C31 120.1(4) . . . . ?
P2 P1 N11 C40 -55.5(5) . . . . ?
P2 P1 C14 C13 133.2(4) . . . . ?
P2 P1 C14 C23 -58.6(4) . . . . ?
F1 C20 C27 F9 3.6(8) . . . . ?
F1 C20 C27 C47 -177.3(5) . . . . ?
F2 C18 C19 B29 7.5(8) . . . . ?
F2 C18 C19 C43 179.0(5) . . . . ?
F2 C18 C32 F15 1.3(7) . . . . ?
F2 C18 C32 C45 -179.0(5) . . . . ?
F5 C36 C48 F8 3.8(8) . . . . ?
F5 C36 C48 C49 -176.3(6) . . . . ?
F8 C48 C49 F22 -1.0(10) . . . . ?
F8 C48 C49 C39 -179.3(6) . . . . ?
F9 C27 C47 F6 -1.5(9) . . . . ?
F9 C27 C47 C24 179.0(6) . . . . ?
F10 C24 C30 F4 0.9(9) . . . . ?
F10 C24 C30 C17 -179.2(5) . . . . ?
F10 C24 C47 F6 -0.8(9) . . . . ?
F10 C24 C47 C27 178.6(5) . . . . ?
N11 P1 C14 C13 23.8(5) . . . . ?
N11 P1 C14 C23 -168.0(4) . . . . ?
F12 C38 C43 F7 -2.6(8) . . . . ?
F12 C38 C43 C19 179.9(5) . . . . ?
F12 C38 C45 F16 0.9(9) . . . . ?
F12 C38 C45 C32 -179.7(6) . . . . ?
C13 C14 C23 C28 115.4(6) . . . . ?
C13 C14 C23 C33 -67.2(8) . . . . ?
C13 B29 C35 C36 -52.1(6) . . . . ?
C13 B29 C35 C42 126.2(6) . . . . ?
C14 P1 N11 C31 -135.5(4) . . . . ?
C14 P1 N11 C40 48.9(5) . . . . ?
C14 C13 B29 C17 85.2(7) . . . . ?
C14 C13 B29 C19 -41.6(8) . . . . ?
C14 C13 B29 C35 -160.5(6) . . . . ?
C14 C23 C28 C37 178.5(5) . . . . ?
C14 C23 C33 C26 -178.0(5) . . . . ?
F15 C32 C45 F16 -0.4(9) . . . . ?
F15 C32 C45 C38 -179.8(5) . . . . ?
C17 C20 C27 F9 -177.3(5) . . . . ?
C17 C20 C27 C47 1.8(9) . . . . ?
C17 B29 C35 C36 71.6(6) . . . . ?
C17 B29 C35 C42 -110.1(6) . . . . ?
C18 C19 B29 C13 112.2(6) . . . . ?
C18 C19 B29 C17 -16.6(7) . . . . ?
C18 C19 B29 C35 -134.4(5) . . . . ?
C18 C19 C43 F7 -178.2(5) . . . . ?
C18 C19 C43 C38 -0.9(8) . . . . ?
C18 C32 C45 F16 180.0(5) . . . . ?
C18 C32 C45 C38 0.6(9) . . . . ?
C19 C18 C32 F15 179.4(5) . . . . ?
C19 C18 C32 C45 -0.9(9) . . . . ?
C19 B29 C35 C36 -164.4(5) . . . . ?
C19 B29 C35 C42 13.9(8) . . . . ?
C20 C17 B29 C13 -175.1(5) . . . . ?
C20 C17 B29 C19 -53.7(7) . . . . ?
C20 C17 B29 C35 69.5(6) . . . . ?
C20 C17 C30 F4 -178.9(5) . . . . ?
C20 C17 C30 C24 1.2(8) . . . . ?
C20 C27 C47 F6 179.3(5) . . . . ?
C20 C27 C47 C24 -0.1(9) . . . . ?
F21 C39 C42 F3 -0.3(9) . . . . ?
F21 C39 C42 C35 178.9(6) . . . . ?
F21 C39 C49 F22 0.4(10) . . . . ?
F21 C39 C49 C48 178.6(6) . . . . ?
C23 C28 C37 C25 -1.0(8) . . . . ?
C25 C26 C33 C23 0.1(9) . . . . ?
C26 C25 C37 C28 0.5(8) . . . . ?
C28 C23 C33 C26 -0.6(8) . . . . ?
B29 C13 C14 P1 158.7(5) . . . . ?
B29 C13 C14 C23 -7.8(9) . . . . ?
B29 C17 C20 F1 2.7(8) . . . . ?
B29 C17 C20 C27 -176.4(5) . . . . ?
B29 C17 C30 F4 -5.2(8) . . . . ?
B29 C17 C30 C24 174.8(6) . . . . ?
B29 C19 C43 F7 -5.9(7) . . . . ?
B29 C19 C43 C38 171.5(5) . . . . ?
B29 C35 C36 F5 -7.2(8) . . . . ?
B29 C35 C36 C48 172.5(5) . . . . ?
B29 C35 C42 F3 4.7(9) . . . . ?
B29 C35 C42 C39 -174.5(6) . . . . ?
C30 C17 C20 F1 176.8(5) . . . . ?
C30 C17 C20 C27 -2.3(8) . . . . ?
C30 C17 B29 C13 11.6(8) . . . . ?
C30 C17 B29 C19 133.0(6) . . . . ?
C30 C17 B29 C35 -103.7(6) . . . . ?
C30 C24 C47 F6 179.7(5) . . . . ?
C30 C24 C47 C27 -0.9(9) . . . . ?
C31 N11 C40 C51 46.6(7) . . . . ?
C32 C18 C19 B29 -170.5(5) . . . . ?
C32 C18 C19 C43 1.0(8) . . . . ?
C33 C23 C28 C37 1.1(8) . . . . ?
C34 P2 C41 C53 176.6(5) . . . . ?
C34 P2 C46 C1 -75.8(6) . . . . ?
C35 C36 C48 F8 -176.0(5) . . . . ?
C35 C36 C48 C49 4.0(10) . . . . ?
C36 C35 C42 F3 -176.9(5) . . . . ?
C36 C35 C42 C39 3.9(8) . . . . ?
C36 C48 C49 F22 179.1(6) . . . . ?
C36 C48 C49 C39 0.8(10) . . . . ?
C37 C25 C26 C33 0.0(8) . . . . ?
C40 N11 C31 C55 57.3(8) . . . . ?
C41 P2 C34 C52 -66.8(6) . . . . ?
C41 P2 C46 C1 42.4(6) . . . . ?
C42 C35 C36 F5 174.2(5) . . . . ?
C42 C35 C36 C48 -6.1(8) . . . . ?
C42 C39 C49 F22 179.0(6) . . . . ?
C42 C39 C49 C48 -2.8(10) . . . . ?
C43 C19 B29 C13 -58.9(6) . . . . ?
C43 C19 B29 C17 172.4(5) . . . . ?
C43 C19 B29 C35 54.6(6) . . . . ?
C43 C38 C45 F16 -179.9(5) . . . . ?
C43 C38 C45 C32 -0.5(10) . . . . ?
C45 C38 C43 F7 178.1(5) . . . . ?
C45 C38 C43 C19 0.7(9) . . . . ?
C46 P2 C34 C52 51.5(6) . . . . ?
C46 P2 C41 C53 56.0(5) . . . . ?
C47 C24 C30 F4 -179.7(5) . . . . ?
C47 C24 C30 C17 0.3(10) . . . . ?
C49 C39 C42 F3 -179.0(6) . . . . ?
C49 C39 C42 C35 0.2(10) . . . . ?
C50 C25 C26 C33 -179.2(6) . . . . ?
C50 C25 C37 C28 179.7(5) . . . . ?
